data_7059452
loop_
_publ_author_name
'Chaudhari, K. R.'
'Kunwar, A.'
'Bhuvanesh, N.'
'Dey, S.'

_publ_section_title
;
 Synthesis and anti-proliferative activities of amine capped Pd and Pt
 macrocycles of 4,4&#x2032;-dipyridylselenides
;
_journal_issue 18
_journal_name_full 'New Journal of Chemistry'
_journal_page_first 7329
_journal_page_last 7337
_journal_paper_doi 10.1039/C9NJ06052A
_journal_volume 44
_journal_year 2020
_chemical_formula_sum 'C10 H8 N2 Se'
_chemical_formula_weight 235.14
_space_group_IT_number 2
_space_group_name_Hall '-P 1'
_space_group_name_H-M_alt 'P -1'
_symmetry_cell_setting triclinic
_symmetry_space_group_name_H-M 'P -1'
_atom_sites_solution_hydrogens geom
_atom_sites_solution_primary direct
_atom_sites_solution_secondary difmap
_audit_creation_method SHELXL-97
_audit_update_record
;
2019-10-31 deposited with the CCDC.	2020-03-30 downloaded from the CCDC.
;
_cell_angle_alpha 105.276(4)
_cell_angle_beta 105.188(4)
_cell_angle_gamma 98.713(4)
_cell_formula_units_Z 2
_cell_length_a 5.7164(6)
_cell_length_b 8.4317(8)
_cell_length_c 10.3840(10)
_cell_measurement_reflns_used 996
_cell_measurement_temperature 110(2)
_cell_measurement_theta_max 37.72
_cell_measurement_theta_min 3.80
_cell_volume 452.69(8)
_computing_cell_refinement
; 
  APEX-II(BRUKER-NONIUS, 2003) 
;
_computing_data_collection 'APEX-II (BRUKER-NONIUS, 2003)'
_computing_data_reduction APEX-II
_computing_molecular_graphics Olex2
_computing_publication_material 'Bruker SHELXTL'
_computing_structure_refinement 'SHELXL-97 (Sheldrick, 2008)'
_computing_structure_solution 'SHELXS-97 (Sheldrick, 2008)'
_diffrn_ambient_temperature 110(2)
_diffrn_measured_fraction_theta_full 0.963
_diffrn_measured_fraction_theta_max 0.963
_diffrn_measurement_device_type 'APEX II'
_diffrn_measurement_method 'omega scans'
_diffrn_radiation_monochromator graphite
_diffrn_radiation_source 'fine-focus sealed tube'
_diffrn_radiation_type MoK\a
_diffrn_radiation_wavelength 0.71073
_diffrn_reflns_av_R_equivalents 0.0283
_diffrn_reflns_av_sigmaI/netI 0.0217
_diffrn_reflns_limit_h_max 9
_diffrn_reflns_limit_h_min -9
_diffrn_reflns_limit_k_max 14
_diffrn_reflns_limit_k_min -14
_diffrn_reflns_limit_l_max 18
_diffrn_reflns_limit_l_min -17
_diffrn_reflns_number 22544
_diffrn_reflns_theta_full 38.09
_diffrn_reflns_theta_max 38.09
_diffrn_reflns_theta_min 2.58
_diffrn_standards_decay_% 0
_diffrn_standards_interval_count 0
_diffrn_standards_number 0
_exptl_absorpt_coefficient_mu 4.095
_exptl_absorpt_correction_T_max 0.4661
_exptl_absorpt_correction_T_min 0.2912
_exptl_absorpt_correction_type multi-scan
_exptl_absorpt_process_details 'SADABS; (Sheldrick, 2006)'
_exptl_crystal_colour colorless
_exptl_crystal_density_diffrn 1.725
_exptl_crystal_density_method 'not measured'
_exptl_crystal_description block
_exptl_crystal_F_000 232
_exptl_crystal_size_max 0.40
_exptl_crystal_size_mid 0.37
_exptl_crystal_size_min 0.22
_refine_diff_density_max 1.353
_refine_diff_density_min -1.208
_refine_diff_density_rms 0.082
_refine_ls_extinction_method none
_refine_ls_goodness_of_fit_ref 1.048
_refine_ls_hydrogen_treatment constr
_refine_ls_matrix_type full
_refine_ls_number_parameters 118
_refine_ls_number_reflns 4772
_refine_ls_number_restraints 0
_refine_ls_restrained_S_all 1.048
_refine_ls_R_factor_all 0.0283
_refine_ls_R_factor_gt 0.0243
_refine_ls_shift/su_max 0.003
_refine_ls_shift/su_mean 0.000
_refine_ls_structure_factor_coef Fsqd
_refine_ls_weighting_details 'calc w=1/[\s^2^(Fo^2^)+(0.0355P)^2^+0.0843P] where P=(Fo^2^+2Fc^2^)/3'
_refine_ls_weighting_scheme calc
_refine_ls_wR_factor_gt 0.0596
_refine_ls_wR_factor_ref 0.0613
_reflns_number_gt 4344
_reflns_number_total 4772
_reflns_threshold_expression >2sigma(I)
_cod_data_source_file c9nj06052a2.cif
_cod_data_source_block sdb
_cod_depositor_comments
;
The following automatic conversions were performed:

data item '_symmetry_cell_setting' value 'Triclinic' was changed to
'triclinic' in accordance with the
/home/data/users/saulius/crontab/automatic-downloads/rss-feeds/RSC/lib/dictionaries/cif_core.dic
dictionary named 'cif_core.dic' version 2.4.2 last updated on
2011-04-26.

Automatic conversion script
Id: cif_fix_values 7556 2019-12-06 15:28:31Z antanas 

 Adding full bibliography for 7059451--7059452.cif.

 Adding full bibliography for 7059451--7059452.cif.
;
_cod_original_sg_symbol_H-M P-1
_cod_database_code 7059452

loop_
_symmetry_equiv_pos_as_xyz
'x, y, z'
'-x, -y, -z'

loop_
_atom_site_label
_atom_site_type_symbol
_atom_site_fract_x
_atom_site_fract_y
_atom_site_fract_z
_atom_site_U_iso_or_equiv
_atom_site_adp_type
_atom_site_occupancy
_atom_site_symmetry_multiplicity
_atom_site_calc_flag
_atom_site_refinement_flags
_atom_site_disorder_assembly
_atom_site_disorder_group
Se1 Se -0.007951(16) 0.301112(13) 0.565501(9) 0.01960(3) Uani 1 1 d . . .
C1 C 0.27625(16) 0.31599(11) 0.71884(9) 0.01557(13) Uani 1 1 d . . .
C2 C 0.51042(18) 0.41522(12) 0.74151(10) 0.01889(14) Uani 1 1 d . . .
H2 H 0.5359 0.4761 0.6793 0.023 Uiso 1 1 calc R . .
C3 C 0.70608(18) 0.42310(13) 0.85735(11) 0.02113(16) Uani 1 1 d . . .
H3 H 0.8661 0.4895 0.8717 0.025 Uiso 1 1 calc R . .
C4 C 0.4548(2) 0.24924(13) 0.92802(10) 0.02132(16) Uani 1 1 d . . .
H4 H 0.4341 0.1920 0.9932 0.026 Uiso 1 1 calc R . .
C5 C 0.24682(18) 0.23182(12) 0.81428(10) 0.01838(14) Uani 1 1 d . . .
H5 H 0.0891 0.1642 0.8024 0.022 Uiso 1 1 calc R . .
C6 C 0.11163(16) 0.22244(11) 0.41079(9) 0.01510(12) Uani 1 1 d . . .
C7 C -0.01520(18) 0.23570(12) 0.28085(10) 0.01821(14) Uani 1 1 d . . .
H7 H -0.1521 0.2879 0.2711 0.022 Uiso 1 1 calc R . .
C8 C 0.0635(2) 0.17071(13) 0.16585(10) 0.02048(15) Uani 1 1 d . . .
H8 H -0.0250 0.1788 0.0775 0.025 Uiso 1 1 calc R . .
C9 C 0.37593(18) 0.08641(13) 0.29853(10) 0.01990(15) Uani 1 1 d . . .
H9 H 0.5136 0.0350 0.3055 0.024 Uiso 1 1 calc R . .
C10 C 0.31130(17) 0.14511(12) 0.41940(9) 0.01761(14) Uani 1 1 d . . .
H10 H 0.4010 0.1328 0.5058 0.021 Uiso 1 1 calc R . .
N1 N 0.68158(17) 0.34210(12) 0.95021(9) 0.02190(15) Uani 1 1 d . . .
N2 N 0.25675(18) 0.09748(12) 0.17266(9) 0.02162(14) Uani 1 1 d . . .

loop_
_atom_site_aniso_label
_atom_site_aniso_U_11
_atom_site_aniso_U_22
_atom_site_aniso_U_33
_atom_site_aniso_U_23
_atom_site_aniso_U_13
_atom_site_aniso_U_12
Se1 0.01566(5) 0.02935(6) 0.01403(5) 0.00629(3) 0.00388(3) 0.00859(3)
C1 0.0156(3) 0.0172(3) 0.0122(3) 0.0034(2) 0.0036(2) 0.0031(2)
C2 0.0181(3) 0.0209(4) 0.0157(3) 0.0070(3) 0.0032(3) 0.0006(3)
C3 0.0172(3) 0.0225(4) 0.0187(4) 0.0048(3) 0.0015(3) 0.0006(3)
C4 0.0242(4) 0.0244(4) 0.0158(4) 0.0089(3) 0.0047(3) 0.0055(3)
C5 0.0191(3) 0.0198(4) 0.0158(3) 0.0062(3) 0.0056(3) 0.0024(3)
C6 0.0149(3) 0.0161(3) 0.0125(3) 0.0042(2) 0.0023(2) 0.0027(2)
C7 0.0194(3) 0.0193(4) 0.0140(3) 0.0059(3) 0.0012(3) 0.0050(3)
C8 0.0257(4) 0.0204(4) 0.0129(3) 0.0060(3) 0.0025(3) 0.0037(3)
C9 0.0191(4) 0.0230(4) 0.0167(4) 0.0044(3) 0.0053(3) 0.0061(3)
C10 0.0174(3) 0.0209(4) 0.0134(3) 0.0051(3) 0.0025(3) 0.0058(3)
N1 0.0216(3) 0.0240(4) 0.0164(3) 0.0058(3) 0.0008(3) 0.0049(3)
N2 0.0256(4) 0.0234(4) 0.0150(3) 0.0052(3) 0.0068(3) 0.0046(3)

loop_
_atom_type_symbol
_atom_type_description
_atom_type_scat_dispersion_real
_atom_type_scat_dispersion_imag
_atom_type_scat_source
C C 0.0033 0.0016 'International Tables Vol C Tables 4.2.6.8 and 6.1.1.4'
H H 0.0000 0.0000 'International Tables Vol C Tables 4.2.6.8 and 6.1.1.4'
N N 0.0061 0.0033 'International Tables Vol C Tables 4.2.6.8 and 6.1.1.4'
Se Se -0.0929 2.2259 'International Tables Vol C Tables 4.2.6.8 and 6.1.1.4'

loop_
_geom_angle_atom_site_label_1
_geom_angle_atom_site_label_2
_geom_angle_atom_site_label_3
_geom_angle
_geom_angle_site_symmetry_1
_geom_angle_site_symmetry_3
_geom_angle_publ_flag
C6 Se1 C1 100.25(4) . . ?
C5 C1 C2 118.76(8) . . ?
C5 C1 Se1 119.37(7) . . ?
C2 C1 Se1 121.81(7) . . ?
C3 C2 C1 118.39(9) . . ?
C3 C2 H2 120.8 . . ?
C1 C2 H2 120.8 . . ?
N1 C3 C2 123.70(9) . . ?
N1 C3 H3 118.2 . . ?
C2 C3 H3 118.2 . . ?
N1 C4 C5 123.60(9) . . ?
N1 C4 H4 118.2 . . ?
C5 C4 H4 118.2 . . ?
C1 C5 C4 118.38(9) . . ?
C1 C5 H5 120.8 . . ?
C4 C5 H5 120.8 . . ?
C10 C6 C7 118.44(8) . . ?
C10 C6 Se1 123.22(7) . . ?
C7 C6 Se1 118.26(7) . . ?
C8 C7 C6 118.52(9) . . ?
C8 C7 H7 120.7 . . ?
C6 C7 H7 120.7 . . ?
N2 C8 C7 123.79(9) . . ?
N2 C8 H8 118.1 . . ?
C7 C8 H8 118.1 . . ?
N2 C9 C10 124.30(9) . . ?
N2 C9 H9 117.8 . . ?
C10 C9 H9 117.8 . . ?
C9 C10 C6 118.31(8) . . ?
C9 C10 H10 120.8 . . ?
C6 C10 H10 120.8 . . ?
C4 N1 C3 117.16(9) . . ?
C8 N2 C9 116.63(9) . . ?

loop_
_geom_bond_atom_site_label_1
_geom_bond_atom_site_label_2
_geom_bond_distance
_geom_bond_site_symmetry_2
_geom_bond_publ_flag
Se1 C6 1.9077(9) . ?
Se1 C1 1.9152(9) . ?
C1 C5 1.3913(13) . ?
C1 C2 1.3925(13) . ?
C2 C3 1.3903(14) . ?
C2 H2 0.9500 . ?
C3 N1 1.3433(14) . ?
C3 H3 0.9500 . ?
C4 N1 1.3369(14) . ?
C4 C5 1.3965(14) . ?
C4 H4 0.9500 . ?
C5 H5 0.9500 . ?
C6 C10 1.3924(12) . ?
C6 C7 1.3965(12) . ?
C7 C8 1.3928(14) . ?
C7 H7 0.9500 . ?
C8 N2 1.3400(14) . ?
C8 H8 0.9500 . ?
C9 N2 1.3410(13) . ?
C9 C10 1.3885(13) . ?
C9 H9 0.9500 . ?
C10 H10 0.9500 . ?

loop_
_geom_torsion_atom_site_label_1
_geom_torsion_atom_site_label_2
_geom_torsion_atom_site_label_3
_geom_torsion_atom_site_label_4
_geom_torsion
_geom_torsion_site_symmetry_1
_geom_torsion_site_symmetry_2
_geom_torsion_site_symmetry_3
_geom_torsion_site_symmetry_4
_geom_torsion_publ_flag
C6 Se1 C1 C5 -125.55(7) . . . . ?
C6 Se1 C1 C2 57.44(8) . . . . ?
C5 C1 C2 C3 1.25(14) . . . . ?
Se1 C1 C2 C3 178.27(7) . . . . ?
C1 C2 C3 N1 -0.96(16) . . . . ?
C2 C1 C5 C4 -0.70(14) . . . . ?
Se1 C1 C5 C4 -177.80(7) . . . . ?
N1 C4 C5 C1 -0.22(15) . . . . ?
C1 Se1 C6 C10 19.42(8) . . . . ?
C1 Se1 C6 C7 -163.81(7) . . . . ?
C10 C6 C7 C8 0.13(13) . . . . ?
Se1 C6 C7 C8 -176.80(7) . . . . ?
C6 C7 C8 N2 -0.83(15) . . . . ?
N2 C9 C10 C6 -0.74(15) . . . . ?
C7 C6 C10 C9 0.60(14) . . . . ?
Se1 C6 C10 C9 177.36(7) . . . . ?
C5 C4 N1 C3 0.55(16) . . . . ?
C2 C3 N1 C4 0.06(16) . . . . ?
C7 C8 N2 C9 0.72(15) . . . . ?
C10 C9 N2 C8 0.09(15) . . . . ?
